data_4516117
loop_
_publ_author_name
'Roy, Manasi'
'Adhikary, Amit'
'Mondal, Amit Kumar'
'Mondal, Raju'

_publ_section_title
;
 Multifunctional Properties of a 1D Helical Co(II) Coordination Polymer:
 Toward Single-Ion Magnetic Behavior and Efficient Dye Degradation.
;
_journal_issue 11
_journal_name_full 'ACS omega'
_journal_page_first 15315
_journal_page_last 15324
_journal_paper_doi 10.1021/acsomega.8b02212
_journal_volume 3
_journal_year 2018
_chemical_formula_sum 'C22 H18 Co N4 O10'
_chemical_formula_weight 557.33
_space_group_crystal_system orthorhombic
_space_group_IT_number 61
_space_group_name_Hall '-P 2ac 2ab'
_space_group_name_H-M_alt 'P b c a'
_atom_sites_solution_hydrogens geom
_audit_creation_method SHELXL-2016/6
_cell_angle_alpha 90
_cell_angle_beta 90
_cell_angle_gamma 90
_cell_formula_units_Z 4
_cell_length_a 7.4271(15)
_cell_length_b 11.953(3)
_cell_length_c 24.759(4)
_cell_measurement_reflns_used 4830
_cell_measurement_temperature 106(2)
_cell_measurement_theta_max 33.48
_cell_measurement_theta_min 3.30
_cell_volume 2198.0(8)
_computing_structure_refinement 'SHELXL-2016/6 (Sheldrick, 2016)'
_computing_structure_solution 'SHELXT 2014/5 (Sheldrick, 2014)'
_diffrn_ambient_temperature 106(2)
_diffrn_measured_fraction_theta_full 0.999
_diffrn_measured_fraction_theta_max 0.966
_diffrn_measurement_device_type 'CMOS APEX-3 CCD area detector'
_diffrn_measurement_method '/w scans'
_diffrn_radiation_type MoK\a
_diffrn_radiation_wavelength 0.71073
_diffrn_reflns_av_R_equivalents 0.0974
_diffrn_reflns_av_unetI/netI 0.0777
_diffrn_reflns_Laue_measured_fraction_full 0.999
_diffrn_reflns_Laue_measured_fraction_max 0.966
_diffrn_reflns_limit_h_max 11
_diffrn_reflns_limit_h_min -9
_diffrn_reflns_limit_k_max 16
_diffrn_reflns_limit_k_min -18
_diffrn_reflns_limit_l_max 37
_diffrn_reflns_limit_l_min -34
_diffrn_reflns_number 32739
_diffrn_reflns_point_group_measured_fraction_full 0.999
_diffrn_reflns_point_group_measured_fraction_max 0.966
_diffrn_reflns_theta_full 25.242
_diffrn_reflns_theta_max 33.655
_diffrn_reflns_theta_min 3.199
_exptl_absorpt_coefficient_mu 0.851
_exptl_crystal_colour Pink
_exptl_crystal_density_diffrn 1.684
_exptl_crystal_description Block
_exptl_crystal_F_000 1140
_exptl_crystal_size_max 0.11
_exptl_crystal_size_mid 0.08
_exptl_crystal_size_min 0.06
_refine_diff_density_max 0.966
_refine_diff_density_min -1.344
_refine_diff_density_rms 0.151
_refine_ls_extinction_method none
_refine_ls_goodness_of_fit_ref 1.061
_refine_ls_hydrogen_treatment constr
_refine_ls_matrix_type full
_refine_ls_number_parameters 170
_refine_ls_number_reflns 4217
_refine_ls_number_restraints 0
_refine_ls_restrained_S_all 1.061
_refine_ls_R_factor_all 0.1639
_refine_ls_R_factor_gt 0.0663
_refine_ls_shift/su_max 0.000
_refine_ls_shift/su_mean 0.000
_refine_ls_structure_factor_coef Fsqd
_refine_ls_weighting_details 'w=1/[\s^2^(Fo^2^)+(0.1089P)^2^+5.2429P] where P=(Fo^2^+2Fc^2^)/3'
_refine_ls_weighting_scheme calc
_refine_ls_wR_factor_gt 0.1668
_refine_ls_wR_factor_ref 0.2520
_reflns_Friedel_coverage 0.000
_reflns_number_gt 2135
_reflns_number_total 4217
_reflns_threshold_expression 'I > 2\s(I)'
_cod_data_source_file ao8b02212_si_003.cif
_cod_data_source_block mo_RM221117A_0m_a_a
_cod_database_code 4516117
_shelx_shelxl_version_number 2016/6
_shelx_space_group_comment
;
The symmetry employed for this shelxl refinement is uniquely defined
by the following loop, which should always be used as a source of
symmetry information in preference to the above space-group names.
They are only intended as comments.
;

loop_
_space_group_symop_operation_xyz
'x, y, z'
'-x+1/2, -y, z+1/2'
'-x, y+1/2, -z+1/2'
'x+1/2, -y+1/2, -z'
'-x, -y, -z'
'x-1/2, y, -z-1/2'
'x, -y-1/2, z-1/2'
'-x-1/2, y-1/2, z'

loop_
_atom_site_label
_atom_site_type_symbol
_atom_site_fract_x
_atom_site_fract_y
_atom_site_fract_z
_atom_site_U_iso_or_equiv
_atom_site_adp_type
_atom_site_occupancy
_atom_site_site_symmetry_order
_atom_site_calc_flag
_atom_site_refinement_flags_posn
_atom_site_refinement_flags_adp
_atom_site_refinement_flags_occupancy
Co01 Co 0.500000 0.500000 0.500000 0.0193(2) Uani 1 2 d S . P
O4 O 0.5069(3) 0.6784(2) 0.50612(10) 0.0234(5) Uani 1 1 d . . .
O1 O 0.2207(4) 0.4972(2) 0.51068(11) 0.0263(6) Uani 1 1 d . . .
O5 O 0.4925(3) 0.8369(2) 0.45754(11) 0.0265(6) Uani 1 1 d . . .
O2 O 0.5302(4) 0.7867(2) 0.15356(11) 0.0314(6) Uani 1 1 d . . .
N2 N 0.4626(4) 0.5519(3) 0.41988(12) 0.0248(6) Uani 1 1 d . . .
O3 O 0.4604(5) 0.6658(3) 0.08723(12) 0.0437(8) Uani 1 1 d . . .
H3 H 0.482322 0.721758 0.067775 0.066 Uiso 1 1 calc R U .
N1 N 0.4337(5) 0.5072(2) 0.37066(12) 0.0237(6) Uani 1 1 d . . .
H1 H 0.425682 0.434962 0.364211 0.028 Uiso 1 1 calc R U .
C11 C 0.4903(5) 0.7328(3) 0.46204(15) 0.0226(7) Uani 1 1 d . . .
C7 C 0.4402(5) 0.6365(3) 0.23437(14) 0.0246(7) Uani 1 1 d . . .
H7 H 0.480241 0.709218 0.244057 0.029 Uiso 1 1 calc R U .
C10 C 0.4624(5) 0.6627(3) 0.41269(15) 0.0249(7) Uani 1 1 d . . .
C8 C 0.4186(5) 0.5884(3) 0.33206(14) 0.0246(7) Uani 1 1 d . . .
C2 C 0.4273(5) 0.6067(3) 0.18004(14) 0.0241(7) Uani 1 1 d . . .
C3 C 0.3682(5) 0.5010(3) 0.16519(15) 0.0261(7) Uani 1 1 d . . .
H3A H 0.362676 0.480556 0.128144 0.031 Uiso 1 1 calc R U .
C6 C 0.3942(5) 0.5593(3) 0.27473(14) 0.0260(7) Uani 1 1 d . . .
C9 C 0.4372(5) 0.6904(3) 0.35821(14) 0.0251(7) Uani 1 1 d . . .
H9 H 0.433696 0.762959 0.342623 0.030 Uiso 1 1 calc R U .
C5 C 0.3282(5) 0.4538(3) 0.25913(15) 0.0281(8) Uani 1 1 d . . .
H5 H 0.290922 0.401813 0.285910 0.034 Uiso 1 1 calc R U .
C1 C 0.4773(5) 0.6939(3) 0.13899(15) 0.0243(7) Uani 1 1 d . . .
C4 C 0.3172(5) 0.4251(3) 0.20494(16) 0.0304(8) Uani 1 1 d . . .
H4 H 0.274489 0.353154 0.194914 0.036 Uiso 1 1 calc R U .

loop_
_atom_site_aniso_label
_atom_site_aniso_U_11
_atom_site_aniso_U_22
_atom_site_aniso_U_33
_atom_site_aniso_U_23
_atom_site_aniso_U_13
_atom_site_aniso_U_12
Co01 0.0219(3) 0.0175(3) 0.0184(3) -0.0012(2) 0.0001(2) 0.0003(2)
O4 0.0293(13) 0.0171(11) 0.0237(13) -0.0015(9) -0.0004(10) -0.0001(9)
O1 0.0197(12) 0.0238(13) 0.0352(14) -0.0021(11) 0.0003(10) 0.0000(10)
O5 0.0327(14) 0.0177(12) 0.0290(14) -0.0007(10) -0.0008(10) -0.0014(10)
O2 0.0431(17) 0.0239(13) 0.0270(13) -0.0027(11) 0.0001(11) -0.0009(11)
N2 0.0322(16) 0.0213(15) 0.0209(14) -0.0043(12) -0.0003(12) -0.0011(12)
O3 0.074(2) 0.0324(16) 0.0249(15) 0.0018(12) -0.0060(15) -0.0125(16)
N1 0.0287(15) 0.0214(14) 0.0210(14) 0.0000(11) -0.0007(12) -0.0002(12)
C11 0.0241(16) 0.0210(16) 0.0228(16) -0.0012(13) 0.0003(13) 0.0007(13)
C7 0.0271(17) 0.0214(16) 0.0253(17) -0.0025(13) -0.0015(14) 0.0033(14)
C10 0.0279(17) 0.0209(16) 0.0258(17) -0.0007(13) -0.0006(13) 0.0018(13)
C8 0.0254(18) 0.0235(17) 0.0249(17) 0.0002(13) -0.0011(14) 0.0012(13)
C2 0.0265(17) 0.0219(16) 0.0238(17) 0.0004(13) -0.0027(13) 0.0018(14)
C3 0.0281(18) 0.0265(18) 0.0237(16) 0.0009(14) -0.0047(13) 0.0001(14)
C6 0.0277(17) 0.0271(18) 0.0231(16) -0.0004(14) -0.0021(13) 0.0021(14)
C9 0.0295(18) 0.0226(17) 0.0234(17) -0.0006(13) -0.0023(14) 0.0032(14)
C5 0.0294(19) 0.0238(18) 0.0310(19) 0.0008(15) -0.0028(15) -0.0020(15)
C1 0.0295(18) 0.0215(16) 0.0218(16) -0.0014(13) -0.0015(13) 0.0023(13)
C4 0.0317(19) 0.0257(18) 0.034(2) -0.0014(15) -0.0060(15) -0.0026(15)

loop_
_atom_type_symbol
_atom_type_description
_atom_type_scat_dispersion_real
_atom_type_scat_dispersion_imag
_atom_type_scat_source
C C 0.0033 0.0016 'International Tables Vol C Tables 4.2.6.8 and 6.1.1.4'
Co Co 0.3494 0.9721 'International Tables Vol C Tables 4.2.6.8 and 6.1.1.4'
H H 0.0000 0.0000 'International Tables Vol C Tables 4.2.6.8 and 6.1.1.4'
N N 0.0061 0.0033 'International Tables Vol C Tables 4.2.6.8 and 6.1.1.4'
O O 0.0106 0.0060 'International Tables Vol C Tables 4.2.6.8 and 6.1.1.4'

loop_
_geom_angle_atom_site_label_1
_geom_angle_atom_site_label_2
_geom_angle_atom_site_label_3
_geom_angle
_geom_angle_site_symmetry_1
_geom_angle_site_symmetry_3
O1 Co01 O1 180.0 5_666 .
O1 Co01 N2 90.41(12) 5_666 .
O1 Co01 N2 89.59(12) . .
O1 Co01 N2 89.59(12) 5_666 5_666
O1 Co01 N2 90.41(12) . 5_666
N2 Co01 N2 180.00(5) . 5_666
O1 Co01 O4 88.23(9) 5_666 .
O1 Co01 O4 91.77(9) . .
N2 Co01 O4 77.01(11) . .
N2 Co01 O4 102.99(11) 5_666 .
O1 Co01 O4 91.77(9) 5_666 5_666
O1 Co01 O4 88.23(9) . 5_666
N2 Co01 O4 102.99(11) . 5_666
N2 Co01 O4 77.01(11) 5_666 5_666
O4 Co01 O4 180.0 . 5_666
C11 O4 Co01 116.4(2) . .
C10 N2 N1 105.8(3) . .
C10 N2 Co01 114.8(2) . .
N1 N2 Co01 139.4(2) . .
C1 O3 H3 109.5 . .
N2 N1 C8 111.3(3) . .
N2 N1 H1 124.3 . .
C8 N1 H1 124.3 . .
O5 C11 O4 125.6(3) . .
O5 C11 C10 119.1(3) . .
O4 C11 C10 115.2(3) . .
C2 C7 C6 120.2(3) . .
C2 C7 H7 119.9 . .
C6 C7 H7 119.9 . .
N2 C10 C9 111.2(3) . .
N2 C10 C11 116.5(3) . .
C9 C10 C11 132.3(3) . .
N1 C8 C9 106.8(3) . .
N1 C8 C6 121.1(3) . .
C9 C8 C6 132.1(3) . .
C3 C2 C7 120.6(3) . .
C3 C2 C1 122.1(3) . .
C7 C2 C1 117.3(3) . .
C2 C3 C4 119.5(3) . .
C2 C3 H3A 120.3 . .
C4 C3 H3A 120.3 . .
C7 C6 C5 118.6(3) . .
C7 C6 C8 120.1(3) . .
C5 C6 C8 121.3(3) . .
C8 C9 C10 104.8(3) . .
C8 C9 H9 127.6 . .
C10 C9 H9 127.6 . .
C4 C5 C6 120.5(4) . .
C4 C5 H5 119.8 . .
C6 C5 H5 119.8 . .
O2 C1 O3 122.7(4) . .
O2 C1 C2 120.4(3) . .
O3 C1 C2 117.0(3) . .
C5 C4 C3 120.5(4) . .
C5 C4 H4 119.8 . .
C3 C4 H4 119.8 . .

loop_
_geom_bond_atom_site_label_1
_geom_bond_atom_site_label_2
_geom_bond_distance
_geom_bond_site_symmetry_2
Co01 O1 2.091(3) 5_666
Co01 O1 2.091(3) .
Co01 N2 2.097(3) .
Co01 N2 2.097(3) 5_666
Co01 O4 2.139(3) .
Co01 O4 2.139(3) 5_666
O4 C11 1.276(4) .
O5 C11 1.249(4) .
O2 C1 1.231(4) .
N2 C10 1.336(5) .
N2 N1 1.348(4) .
O3 C1 1.331(5) .
O3 H3 0.8400 .
N1 C8 1.367(5) .
N1 H1 0.8800 .
C11 C10 1.496(5) .
C7 C2 1.395(5) .
C7 C6 1.402(5) .
C7 H7 0.9500 .
C10 C9 1.401(5) .
C8 C9 1.387(5) .
C8 C6 1.473(5) .
C2 C3 1.387(5) .
C2 C1 1.502(5) .
C3 C4 1.391(5) .
C3 H3A 0.9500 .
C6 C5 1.407(5) .
C9 H9 0.9500 .
C5 C4 1.387(5) .
C5 H5 0.9500 .
C4 H4 0.9500 .
